data_7249909
loop_
_publ_author_name
'O'Sullivan, Patrick'
'Previtali, Viola'
'Twamley, Brendan'
'Marmion, Celine J.'
'McDonald, Aidan R.'
'Rozas, Isabel'

_publ_section_title
;
 Platinum(ii) complexes of aryl guanidine-like derivatives as potential
 anticancer agents: between coordination and cyclometallation.
;
_journal_issue 5
_journal_name_full 'RSC advances'
_journal_page_first 3427
_journal_page_last 3438
_journal_paper_doi 10.1039/d5ra00310e
_journal_volume 15
_journal_year 2025
_chemical_formula_moiety 'C24 H30 I3 N9 O3 Pt2, C4 H10 O, 2(H2 O)'
_chemical_formula_sum 'C28 H44 I3 N9 O6 Pt2'
_chemical_formula_weight 1373.60
_space_group_crystal_system monoclinic
_space_group_IT_number 14
_space_group_name_Hall '-P 2ybc'
_space_group_name_H-M_alt 'P 1 21/c 1'
_atom_sites_solution_hydrogens mixed
_atom_sites_solution_primary dual
_atom_sites_solution_secondary difmap
_audit_creation_date 2024-11-26
_audit_creation_method
;
Olex2 1.5
(compiled 2024.02.16 svn.r378c4104 for OlexSys, GUI svn.r6928)
;
_audit_update_record
;
2024-12-19 deposited with the CCDC.	2025-01-21 downloaded from the CCDC.
;
_cell_angle_alpha 90
_cell_angle_beta 94.2679(10)
_cell_angle_gamma 90
_cell_formula_units_Z 4
_cell_length_a 15.3526(11)
_cell_length_b 15.6010(11)
_cell_length_c 16.0353(12)
_cell_measurement_reflns_used 9967
_cell_measurement_temperature 100(2)
_cell_measurement_theta_max 27.095
_cell_measurement_theta_min 2.312
_cell_volume 3830.1(5)
_computing_cell_refinement 'SAINT (Bruker, 2016)'
_computing_data_collection 'APEX 4 (Bruker, 2021) '
_computing_data_reduction 'SAINT (Bruker, 2015)'
_computing_molecular_graphics 'Olex2 (Dolomanov et al., 2009)'
_computing_publication_material 'Olex2 (Dolomanov et al., 2009)'
_computing_structure_refinement 'SHELXL (Sheldrick, 2015)'
_computing_structure_solution 'SHELXT (Sheldrick, 2015)'
_diffrn_ambient_temperature 100(2)
_diffrn_detector 'Bruker APEX2 area detector'
_diffrn_detector_area_resol_mean 8.33
_diffrn_detector_type 'CCD area detector'
_diffrn_measured_fraction_theta_full 1.000
_diffrn_measured_fraction_theta_max 0.999
_diffrn_measurement_device 'Kappa diffractometer'
_diffrn_measurement_device_type 'Bruker Apex Kappa Duo Mo'
_diffrn_measurement_method '\w and \f scans'
_diffrn_radiation_monochromator graphite
_diffrn_radiation_probe x-ray
_diffrn_radiation_type MoK\a
_diffrn_radiation_wavelength 0.71073
_diffrn_reflns_av_R_equivalents 0.0676
_diffrn_reflns_av_unetI/netI 0.0390
_diffrn_reflns_Laue_measured_fraction_full 1.000
_diffrn_reflns_Laue_measured_fraction_max 0.999
_diffrn_reflns_limit_h_max 19
_diffrn_reflns_limit_h_min -19
_diffrn_reflns_limit_k_max 20
_diffrn_reflns_limit_k_min -19
_diffrn_reflns_limit_l_max 19
_diffrn_reflns_limit_l_min -20
_diffrn_reflns_number 71636
_diffrn_reflns_point_group_measured_fraction_full 1.000
_diffrn_reflns_point_group_measured_fraction_max 0.999
_diffrn_reflns_theta_full 25.242
_diffrn_reflns_theta_max 27.142
_diffrn_reflns_theta_min 1.824
_diffrn_source 'standard sealed X-ray tube'
_diffrn_source_current 30.0
_diffrn_source_power 1.5
_diffrn_source_type 'Siemens, KFF Mo 2K -90 C'
_diffrn_source_voltage 50.0
_diffrn_standards_number 0
_exptl_absorpt_coefficient_mu 9.766
_exptl_absorpt_correction_T_max 0.7455
_exptl_absorpt_correction_T_min 0.4960
_exptl_absorpt_correction_type multi-scan
_exptl_absorpt_process_details
;
SADABS (Krause, 2015) was used for absorption correction.
wR2(int) was 0.0949 before and 0.0543 after correction.
The Ratio of minimum to maximum transmission is 0.6653.
The \l/2 correction factor is 0.00150.
;
_exptl_crystal_colour bronze
_exptl_crystal_colour_lustre metallic
_exptl_crystal_colour_primary brown
_exptl_crystal_density_diffrn 2.382
_exptl_crystal_density_method 'not measured'
_exptl_crystal_description fragment
_exptl_crystal_F_000 2552
_exptl_crystal_size_max 0.15
_exptl_crystal_size_mid 0.02
_exptl_crystal_size_min 0.013
_refine_diff_density_max 1.951
_refine_diff_density_min -2.060
_refine_diff_density_rms 0.200
_refine_ls_extinction_method none
_refine_ls_goodness_of_fit_ref 1.050
_refine_ls_hydrogen_treatment constr
_refine_ls_matrix_type full
_refine_ls_number_parameters 448
_refine_ls_number_reflns 8483
_refine_ls_number_restraints 48
_refine_ls_restrained_S_all 1.050
_refine_ls_R_factor_all 0.0412
_refine_ls_R_factor_gt 0.0261
_refine_ls_shift/su_max 0.002
_refine_ls_shift/su_mean 0.000
_refine_ls_structure_factor_coef Fsqd
_refine_ls_weighting_details 'w=1/[\s^2^(Fo^2^)+(0.0325P)^2^+4.8081P] where P=(Fo^2^+2Fc^2^)/3'
_refine_ls_weighting_scheme calc
_refine_ls_wR_factor_gt 0.0599
_refine_ls_wR_factor_ref 0.0668
_reflns_Friedel_coverage 0.000
_reflns_number_gt 6996
_reflns_number_total 8483
_reflns_threshold_expression 'I > 2\s(I)'
_cod_data_source_file d5ra00310e2.cif
_cod_data_source_block tcd230
_cod_database_code 7249909
_shelx_shelxl_version_number 2019/1
_shelx_space_group_comment
;
The symmetry employed for this shelxl refinement is uniquely defined
by the following loop, which should always be used as a source of
symmetry information in preference to the above space-group names.
They are only intended as comments.
;
_shelx_estimated_absorpt_t_max 0.884
_shelx_estimated_absorpt_t_min 0.322
_olex2_refinement_description
;
1. Fixed Uiso
 At 1.2 times of:
  All C(H) groups, All C(H,H) groups, All C(H,H,H,H) groups, All N(H) groups,
  All N(H,H) groups
 At 1.5 times of:
  All C(H,H,H) groups, All O(H,H) groups
2. Shared sites
{O23A, O23B}
3. Restrained distances
 C41B-C40 \\sim C41A-C40
 with sigma of 0.02
 O23A-C20 \\sim O23B-C20
 with sigma of 0.02
 O23B-C24B \\sim O23A-C24A
 with sigma of 0.02
4. Uiso/Uaniso restraints and constraints
Uanis(C41B) = Uanis(C41A)
Uanis(C24A) = Uanis(C24B)
Uanis(O23A) = Uanis(O23B)
5. Rigid body (RIGU) restrains
 C20, C24A, O23A, C24B, O23B
 with sigma for 1-2 distances of 0.004 and sigma for 1-3 distances of 0.004
 C37, C38, C40, O39, C41A, C41B
 with sigma for 1-2 distances of 0.004 and sigma for 1-3 distances of 0.004
6. Others
 Sof(H40C)=Sof(H40D)=Sof(C41B)=Sof(H41D)=Sof(H41E)=Sof(H41F)=1-FVAR(1)
 Sof(H40A)=Sof(H40B)=Sof(C41A)=Sof(H41A)=Sof(H41B)=Sof(H41C)=FVAR(1)
 Sof(C24B)=Sof(H24D)=Sof(H24E)=Sof(H24F)=Sof(O23B)=1-FVAR(2)
 Sof(C24A)=Sof(H24A)=Sof(H24B)=Sof(H24C)=Sof(O23A)=FVAR(2)
7.a Riding coordinates:
 O1S(H1SA,H1SB), O2S(H2SA,H2SB)
7.b Secondary CH2 refined with riding coordinates:
 C38(H38A,H38B), C40(H40C,H40D), C40(H40A,H40B)
7.c Aromatic/amide H refined with riding coordinates:
 C7(H7), C9(H9), C10(H10), C19(H19), C21(H21), C22(H22), C30(H30), C31(H31),
 C33(H33), C34(H34), N1(H1), N4(H4), N13(H13), N16(H16), N25(H25), N26(H26),
 N28(H28)
7.d X=CH2 refined with riding coordinates:
 N2(H2A,H2B), N14(H14A,H14B)
7.e Idealised Me refined as rotating group:
 C12(H12A,H12B,H12C), C36(H36A,H36B,H36C), C24A(H24A,H24B,H24C), C24B(H24D,
 H24E,H24F), C37(H37A,H37B,H37C), C41A(H41A,H41B,H41C), C41B(H41D,H41E,H41F)
;
_olex2_exptl_crystal_mounting_method 'mounted in oil on a MiTeGen microloop'
_olex2_submission_original_sample_id POS616
_olex2_submission_special_instructions 'No special instructions were received'

loop_
_space_group_symop_operation_xyz
'x, y, z'
'-x, y+1/2, -z+1/2'
'-x, -y, -z'
'x, -y-1/2, z-1/2'

loop_
_atom_site_label
_atom_site_type_symbol
_atom_site_fract_x
_atom_site_fract_y
_atom_site_fract_z
_atom_site_U_iso_or_equiv
_atom_site_adp_type
_atom_site_occupancy
_atom_site_site_symmetry_order
_atom_site_calc_flag
_atom_site_refinement_flags_posn
_atom_site_refinement_flags_adp
_atom_site_refinement_flags_occupancy
_atom_site_disorder_assembly
_atom_site_disorder_group
C3 C 0.5866(3) 0.7813(3) 0.2499(3) 0.0142(11) Uani 1 1 d . . . . .
C5 C 0.4950(3) 0.9108(3) 0.2271(3) 0.0131(11) Uani 1 1 d . . . . .
C6 C 0.4397(3) 0.9018(3) 0.2917(3) 0.0109(10) Uani 1 1 d . . . . .
C7 C 0.3655(3) 0.9539(3) 0.2918(3) 0.0139(11) Uani 1 1 d . . . . .
H7 H 0.326918 0.948002 0.335154 0.017 Uiso 1 1 calc R U . . .
C8 C 0.3477(3) 1.0141(3) 0.2290(3) 0.0147(11) Uani 1 1 d . . . . .
C9 C 0.4033(4) 1.0239(3) 0.1652(3) 0.0165(11) Uani 1 1 d . . . . .
H9 H 0.391373 1.065653 0.122706 0.020 Uiso 1 1 calc R U . . .
C10 C 0.4757(4) 0.9722(3) 0.1644(3) 0.0180(12) Uani 1 1 d . . . . .
H10 H 0.513466 0.978095 0.120429 0.022 Uiso 1 1 calc R U . . .
C12 C 0.2160(4) 1.0561(4) 0.2896(4) 0.0237(13) Uani 1 1 d . . . . .
H12A H 0.190366 0.998605 0.284955 0.035 Uiso 1 1 calc R U . . .
H12B H 0.169583 1.099133 0.282765 0.035 Uiso 1 1 calc R U . . .
H12C H 0.247355 1.062703 0.344788 0.035 Uiso 1 1 calc R U . . .
C15 C 0.4048(3) 0.6640(3) 0.2006(3) 0.0133(11) Uani 1 1 d . . . . .
C17 C 0.2929(3) 0.7768(3) 0.1863(3) 0.0134(11) Uani 1 1 d . . . . .
C18 C 0.2587(3) 0.7682(3) 0.2647(3) 0.0140(11) Uani 1 1 d . . . . .
C19 C 0.1779(3) 0.8036(3) 0.2762(3) 0.0146(11) Uani 1 1 d . . . . .
H19 H 0.151801 0.794111 0.327273 0.017 Uiso 1 1 calc R U . . .
C20 C 0.1340(4) 0.8529(4) 0.2137(4) 0.0212(12) Uani 1 1 d D . . . .
C21 C 0.1703(4) 0.8653(4) 0.1382(3) 0.0212(12) Uani 1 1 d . . . . .
H21 H 0.141539 0.899967 0.095931 0.025 Uiso 1 1 calc R U . . .
C22 C 0.2491(4) 0.8266(3) 0.1252(4) 0.0192(12) Uani 1 1 d . . . . .
H22 H 0.273856 0.834250 0.073116 0.023 Uiso 1 1 calc R U . . .
C27 C 0.3086(3) 0.8560(3) 0.4761(3) 0.0133(11) Uani 1 1 d . . . . .
C29 C 0.1755(3) 0.8971(3) 0.5445(3) 0.0158(11) Uani 1 1 d . . . . .
C30 C 0.1083(4) 0.8976(4) 0.4812(4) 0.0238(13) Uani 1 1 d . . . . .
H30 H 0.120576 0.908471 0.425019 0.029 Uiso 1 1 calc R U . . .
C31 C 0.0229(4) 0.8823(4) 0.5009(4) 0.0282(14) Uani 1 1 d . . . . .
H31 H -0.023025 0.881948 0.457794 0.034 Uiso 1 1 calc R U . . .
C32 C 0.0046(4) 0.8675(4) 0.5825(4) 0.0288(14) Uani 1 1 d . . . . .
C33 C 0.0714(4) 0.8713(4) 0.6465(4) 0.0233(13) Uani 1 1 d . . . . .
H33 H 0.058458 0.864055 0.703051 0.028 Uiso 1 1 calc R U . . .
C34 C 0.1569(4) 0.8858(4) 0.6271(3) 0.0194(12) Uani 1 1 d . . . . .
H34 H 0.202560 0.888096 0.670468 0.023 Uiso 1 1 calc R U . . .
C36 C -0.1465(4) 0.8453(6) 0.5444(5) 0.048(2) Uani 1 1 d . . . . .
H36A H -0.156753 0.902667 0.520648 0.073 Uiso 1 1 calc R U . . .
H36B H -0.199657 0.824839 0.568074 0.073 Uiso 1 1 calc R U . . .
H36C H -0.130675 0.805994 0.500283 0.073 Uiso 1 1 calc R U . . .
I1 I 0.60618(2) 0.89748(2) 0.45928(2) 0.01775(8) Uani 1 1 d . . . . .
I2 I 0.46218(2) 0.66636(2) 0.48284(2) 0.01381(8) Uani 1 1 d . . . . .
I3 I 0.20335(2) 0.58911(2) 0.38128(2) 0.01756(8) Uani 1 1 d . . . . .
N1 N 0.5424(3) 0.7496(3) 0.3083(3) 0.0128(9) Uani 1 1 d . . . . .
H1 H 0.547446 0.694009 0.316576 0.015 Uiso 1 1 calc R U . . .
N2 N 0.6529(3) 0.7383(3) 0.2181(3) 0.0205(10) Uani 1 1 d . . . . .
H2A H 0.667352 0.686905 0.237082 0.025 Uiso 1 1 calc R U . . .
H2B H 0.681697 0.761670 0.178469 0.025 Uiso 1 1 calc R U . . .
N4 N 0.5704(3) 0.8604(3) 0.2170(3) 0.0153(9) Uani 1 1 d . . . . .
H4 H 0.610262 0.882423 0.186650 0.018 Uiso 1 1 calc R U . . .
N13 N 0.3826(3) 0.6373(3) 0.2727(3) 0.0148(9) Uani 1 1 d . . . . .
H13 H 0.391823 0.582913 0.284837 0.018 Uiso 1 1 calc R U . . .
N14 N 0.4626(3) 0.6211(3) 0.1569(3) 0.0189(10) Uani 1 1 d . . . . .
H14A H 0.486526 0.573503 0.177216 0.023 Uiso 1 1 calc R U . . .
H14B H 0.476373 0.640675 0.108154 0.023 Uiso 1 1 calc R U . . .
N16 N 0.3713(3) 0.7365(3) 0.1658(3) 0.0144(9) Uani 1 1 d . . . . .
H16 H 0.400528 0.760931 0.127114 0.017 Uiso 1 1 calc R U . . .
N25 N 0.3895(3) 0.8770(3) 0.4614(3) 0.0134(9) Uani 1 1 d . . . . .
H25 H 0.412858 0.921889 0.487711 0.016 Uiso 1 1 calc R U . . .
N26 N 0.2733(3) 0.7847(3) 0.4446(3) 0.0124(9) Uani 1 1 d . . . . .
H26 H 0.222653 0.768579 0.461514 0.015 Uiso 1 1 calc R U . . .
N28 N 0.2638(3) 0.9099(3) 0.5245(3) 0.0198(10) Uani 1 1 d . . . . .
H28 H 0.291120 0.955745 0.544861 0.024 Uiso 1 1 calc R U . . .
O11 O 0.2758(2) 1.0675(2) 0.2258(2) 0.0186(8) Uani 1 1 d . . . . .
O35 O -0.0770(3) 0.8490(4) 0.6085(3) 0.0423(13) Uani 1 1 d . . . . .
Pt1 Pt 0.46317(2) 0.81300(2) 0.38260(2) 0.01092(5) Uani 1 1 d . . . . .
Pt2 Pt 0.32881(2) 0.71045(2) 0.35960(2) 0.01100(5) Uani 1 1 d . . . . .
C24A C 0.0100(7) 0.9432(10) 0.1785(7) 0.042(3) Uani 0.84(3) 1 d D . P A 1
H24A H -0.040543 0.967266 0.204159 0.063 Uiso 0.84(3) 1 calc R U P A 1
H24B H -0.010060 0.910563 0.128422 0.063 Uiso 0.84(3) 1 calc R U P A 1
H24C H 0.048403 0.989708 0.162838 0.063 Uiso 0.84(3) 1 calc R U P A 1
O23A O 0.0567(3) 0.8878(3) 0.2366(3) 0.0292(10) Uani 0.84(3) 1 d D . P A 1
C24B C -0.005(3) 0.903(5) 0.165(3) 0.042(3) Uani 0.16(3) 1 d D . P A 2
H24D H -0.033474 0.958605 0.171533 0.063 Uiso 0.16(3) 1 calc R U P A 2
H24E H -0.048540 0.857564 0.161000 0.063 Uiso 0.16(3) 1 calc R U P A 2
H24F H 0.026754 0.904010 0.113921 0.063 Uiso 0.16(3) 1 calc R U P A 2
O23B O 0.0567(3) 0.8878(3) 0.2366(3) 0.0292(10) Uani 0.16(3) 1 d D . P A 2
C37 C 0.8198(5) 0.8707(4) 0.3074(5) 0.0415(17) Uani 1 1 d . . . . .
H37A H 0.841760 0.900666 0.358399 0.062 Uiso 1 1 calc R U . . .
H37B H 0.759161 0.853110 0.312514 0.062 Uiso 1 1 calc R U . . .
H37C H 0.822491 0.909120 0.259281 0.062 Uiso 1 1 calc R U . . .
C38 C 0.8745(5) 0.7935(5) 0.2951(5) 0.0416(17) Uani 1 1 d . . . . .
H38A H 0.853944 0.764209 0.242556 0.050 Uiso 1 1 calc R U . . .
H38B H 0.936052 0.810889 0.290849 0.050 Uiso 1 1 calc R U . . .
C40 C 0.9415(5) 0.6800(5) 0.3753(5) 0.0444(18) Uani 1 1 d D . . . .
H40C H 0.996016 0.713487 0.372887 0.053 Uiso 0.54(3) 1 calc R U P B 2
H40D H 0.938838 0.638278 0.328643 0.053 Uiso 0.54(3) 1 calc R U P B 2
H40A H 0.994577 0.710592 0.397972 0.053 Uiso 0.46(3) 1 calc R U P B 1
H40B H 0.953617 0.651805 0.322067 0.053 Uiso 0.46(3) 1 calc R U P B 1
O39 O 0.8687(3) 0.7366(3) 0.3642(3) 0.0366(11) Uani 1 1 d . . . . .
C41A C 0.9104(18) 0.6143(14) 0.4391(13) 0.049(4) Uani 0.46(3) 1 d D . P B 1
H41A H 0.896305 0.644273 0.490086 0.074 Uiso 0.46(3) 1 calc R U P B 1
H41B H 0.956856 0.572436 0.452769 0.074 Uiso 0.46(3) 1 calc R U P B 1
H41C H 0.858255 0.584586 0.414792 0.074 Uiso 0.46(3) 1 calc R U P B 1
C41B C 0.9447(17) 0.6323(13) 0.4558(9) 0.049(4) Uani 0.54(3) 1 d D . P B 2
H41D H 0.939891 0.672865 0.501963 0.074 Uiso 0.54(3) 1 calc R U P B 2
H41E H 1.000143 0.601252 0.463872 0.074 Uiso 0.54(3) 1 calc R U P B 2
H41F H 0.896104 0.591499 0.454733 0.074 Uiso 0.54(3) 1 calc R U P B 2
O1S O 0.2927(3) 0.3072(3) 0.5651(3) 0.0259(9) Uani 1 1 d . . . . .
H1SA H 0.238845 0.297330 0.590680 0.039 Uiso 1 1 d R U . . .
H1SB H 0.337345 0.268940 0.572980 0.039 Uiso 1 1 d R U . . .
O2S O 0.3002(3) 0.3743(3) 0.4050(3) 0.0317(11) Uani 1 1 d . . . . .
H2SA H 0.297331 0.360078 0.459089 0.048 Uiso 1 1 d R U . . .
H2SB H 0.268931 0.417568 0.400799 0.048 Uiso 1 1 d R U . . .

loop_
_atom_site_aniso_label
_atom_site_aniso_U_11
_atom_site_aniso_U_22
_atom_site_aniso_U_33
_atom_site_aniso_U_23
_atom_site_aniso_U_13
_atom_site_aniso_U_12
C3 0.012(3) 0.018(3) 0.012(3) -0.002(2) 0.001(2) 0.001(2)
C5 0.011(2) 0.011(2) 0.017(3) -0.001(2) -0.001(2) -0.0024(19)
C6 0.015(3) 0.011(2) 0.007(2) 0.0000(19) 0.0022(19) -0.0003(19)
C7 0.015(3) 0.010(2) 0.017(3) -0.002(2) 0.002(2) -0.002(2)
C8 0.011(2) 0.015(3) 0.018(3) -0.004(2) 0.003(2) 0.001(2)
C9 0.025(3) 0.011(2) 0.013(3) 0.002(2) -0.003(2) -0.002(2)
C10 0.023(3) 0.016(3) 0.016(3) 0.000(2) 0.002(2) -0.005(2)
C12 0.022(3) 0.021(3) 0.029(3) 0.000(2) 0.007(3) 0.007(2)
C15 0.012(3) 0.015(2) 0.012(3) -0.004(2) -0.003(2) -0.002(2)
C17 0.015(3) 0.012(2) 0.012(3) -0.002(2) -0.001(2) -0.001(2)
C18 0.010(2) 0.011(2) 0.020(3) -0.002(2) -0.002(2) -0.0034(19)
C19 0.009(2) 0.019(3) 0.015(3) 0.000(2) -0.003(2) 0.000(2)
C20 0.020(3) 0.020(3) 0.023(3) 0.000(2) -0.004(2) 0.001(2)
C21 0.021(3) 0.022(3) 0.019(3) 0.005(2) -0.005(2) 0.002(2)
C22 0.026(3) 0.015(3) 0.016(3) -0.001(2) 0.000(2) 0.000(2)
C27 0.017(3) 0.011(2) 0.011(3) 0.001(2) -0.002(2) 0.000(2)
C29 0.014(3) 0.016(3) 0.018(3) -0.002(2) 0.003(2) 0.001(2)
C30 0.025(3) 0.026(3) 0.020(3) -0.002(2) 0.000(2) 0.007(2)
C31 0.017(3) 0.039(4) 0.028(3) -0.010(3) -0.002(3) 0.003(3)
C32 0.017(3) 0.036(4) 0.034(4) -0.012(3) 0.007(3) -0.002(3)
C33 0.023(3) 0.030(3) 0.019(3) -0.001(2) 0.008(2) 0.001(3)
C34 0.023(3) 0.019(3) 0.016(3) -0.003(2) -0.002(2) 0.003(2)
C36 0.019(3) 0.080(6) 0.047(5) -0.033(4) 0.008(3) -0.015(4)
I1 0.01438(17) 0.01520(17) 0.0234(2) -0.00457(14) -0.00037(14) -0.00149(13)
I2 0.01694(17) 0.01395(16) 0.01045(17) 0.00139(12) 0.00052(13) 0.00193(13)
I3 0.01925(18) 0.01529(17) 0.01812(19) -0.00049(13) 0.00126(14) -0.00482(13)
N1 0.014(2) 0.009(2) 0.015(2) -0.0022(17) 0.0038(18) 0.0007(17)
N2 0.022(3) 0.017(2) 0.024(3) 0.004(2) 0.009(2) 0.0018(19)
N4 0.010(2) 0.012(2) 0.025(3) 0.0019(19) 0.0067(18) -0.0015(17)
N13 0.023(2) 0.010(2) 0.011(2) 0.0010(17) 0.0005(18) 0.0000(18)
N14 0.024(3) 0.020(2) 0.012(2) -0.0004(19) 0.004(2) 0.007(2)
N16 0.017(2) 0.015(2) 0.012(2) 0.0032(18) 0.0053(18) 0.0001(18)
N25 0.014(2) 0.016(2) 0.011(2) -0.0032(17) 0.0001(17) -0.0022(17)
N26 0.011(2) 0.013(2) 0.012(2) -0.0028(17) -0.0003(17) -0.0006(17)
N28 0.019(3) 0.018(2) 0.023(3) -0.008(2) 0.006(2) -0.0039(19)
O11 0.0152(19) 0.019(2) 0.021(2) 0.0053(16) 0.0022(16) 0.0051(15)
O35 0.017(2) 0.069(4) 0.043(3) -0.018(3) 0.008(2) -0.010(2)
Pt1 0.01214(10) 0.01058(10) 0.01005(10) -0.00021(7) 0.00082(7) -0.00008(7)
Pt2 0.01318(10) 0.01050(10) 0.00924(10) -0.00020(7) 0.00032(7) -0.00045(7)
C24A 0.034(4) 0.045(7) 0.046(5) 0.016(5) -0.004(3) 0.015(5)
O23A 0.016(2) 0.036(2) 0.036(3) 0.0112(19) -0.0005(18) 0.0131(17)
C24B 0.034(4) 0.045(7) 0.046(5) 0.016(5) -0.004(3) 0.015(5)
O23B 0.016(2) 0.036(2) 0.036(3) 0.0112(19) -0.0005(18) 0.0131(17)
C37 0.041(4) 0.033(3) 0.050(5) 0.001(3) -0.002(3) -0.007(3)
C38 0.044(4) 0.036(3) 0.046(4) 0.004(3) 0.014(3) -0.002(3)
C40 0.039(4) 0.047(4) 0.046(4) -0.013(3) -0.006(3) 0.013(3)
O39 0.037(3) 0.036(3) 0.038(3) 0.001(2) 0.009(2) 0.008(2)
C41A 0.056(11) 0.050(7) 0.039(6) -0.012(5) -0.011(5) 0.021(6)
C41B 0.056(11) 0.050(7) 0.039(6) -0.012(5) -0.011(5) 0.021(6)
O1S 0.024(2) 0.025(2) 0.028(2) -0.0016(18) 0.0003(18) 0.0008(18)
O2S 0.036(3) 0.035(3) 0.025(2) 0.002(2) 0.014(2) 0.014(2)

loop_
_atom_type_symbol
_atom_type_description
_atom_type_scat_dispersion_real
_atom_type_scat_dispersion_imag
_atom_type_scat_source
C C 0.0033 0.0016 'International Tables Vol C Tables 4.2.6.8 and 6.1.1.4'
H H 0.0000 0.0000 'International Tables Vol C Tables 4.2.6.8 and 6.1.1.4'
N N 0.0061 0.0033 'International Tables Vol C Tables 4.2.6.8 and 6.1.1.4'
O O 0.0106 0.0060 'International Tables Vol C Tables 4.2.6.8 and 6.1.1.4'
I I -0.4742 1.8119 'International Tables Vol C Tables 4.2.6.8 and 6.1.1.4'
Pt Pt -1.7033 8.3905 'International Tables Vol C Tables 4.2.6.8 and 6.1.1.4'

loop_
_geom_angle_atom_site_label_1
_geom_angle_atom_site_label_2
_geom_angle_atom_site_label_3
_geom_angle
_geom_angle_site_symmetry_1
_geom_angle_site_symmetry_3
_geom_angle_publ_flag
N1 C3 N2 122.2(5) . . ?
N1 C3 N4 122.5(5) . . ?
N2 C3 N4 115.3(5) . . ?
C6 C5 C10 119.6(5) . . ?
C6 C5 N4 125.2(5) . . ?
C10 C5 N4 115.3(5) . . ?
C5 C6 C7 118.9(5) . . ?
C5 C6 Pt1 121.2(4) . . ?
C7 C6 Pt1 119.8(4) . . ?
C6 C7 H7 119.8 . . ?
C8 C7 C6 120.5(5) . . ?
C8 C7 H7 119.8 . . ?
C9 C8 C7 120.7(5) . . ?
O11 C8 C7 123.2(5) . . ?
O11 C8 C9 116.0(5) . . ?
C8 C9 H9 120.5 . . ?
C10 C9 C8 118.9(5) . . ?
C10 C9 H9 120.5 . . ?
C5 C10 H10 119.3 . . ?
C9 C10 C5 121.4(5) . . ?
C9 C10 H10 119.3 . . ?
H12A C12 H12B 109.5 . . ?
H12A C12 H12C 109.5 . . ?
H12B C12 H12C 109.5 . . ?
O11 C12 H12A 109.5 . . ?
O11 C12 H12B 109.5 . . ?
O11 C12 H12C 109.5 . . ?
N13 C15 N14 122.0(5) . . ?
N13 C15 N16 121.4(5) . . ?
N16 C15 N14 116.7(5) . . ?
C18 C17 N16 123.0(5) . . ?
C22 C17 C18 119.6(5) . . ?
C22 C17 N16 117.4(5) . . ?
C17 C18 Pt2 120.4(4) . . ?
C19 C18 C17 118.7(5) . . ?
C19 C18 Pt2 120.9(4) . . ?
C18 C19 H19 119.5 . . ?
C18 C19 C20 121.0(5) . . ?
C20 C19 H19 119.5 . . ?
C21 C20 C19 120.0(5) . . ?
O23A C20 C19 113.9(5) . . ?
O23A C20 C21 126.0(5) . . ?
O23B C20 C19 113.9(5) . . ?
O23B C20 C21 126.0(5) . . ?
C20 C21 H21 120.5 . . ?
C22 C21 C20 119.0(5) . . ?
C22 C21 H21 120.5 . . ?
C17 C22 H22 119.3 . . ?
C21 C22 C17 121.5(5) . . ?
C21 C22 H22 119.3 . . ?
N25 C27 N28 118.0(5) . . ?
N26 C27 N25 120.2(5) . . ?
N26 C27 N28 121.7(5) . . ?
C30 C29 N28 120.0(5) . . ?
C34 C29 C30 120.1(5) . . ?
C34 C29 N28 119.9(5) . . ?
C29 C30 H30 120.2 . . ?
C31 C30 C29 119.6(6) . . ?
C31 C30 H30 120.2 . . ?
C30 C31 H31 119.8 . . ?
C32 C31 C30 120.4(6) . . ?
C32 C31 H31 119.8 . . ?
C31 C32 C33 119.9(6) . . ?
C31 C32 O35 125.2(6) . . ?
O35 C32 C33 114.9(6) . . ?
C32 C33 H33 120.1 . . ?
C34 C33 C32 119.8(6) . . ?
C34 C33 H33 120.1 . . ?
C29 C34 C33 119.9(5) . . ?
C29 C34 H34 120.0 . . ?
C33 C34 H34 120.0 . . ?
H36A C36 H36B 109.5 . . ?
H36A C36 H36C 109.5 . . ?
H36B C36 H36C 109.5 . . ?
O35 C36 H36A 109.5 . . ?
O35 C36 H36B 109.5 . . ?
O35 C36 H36C 109.5 . . ?
Pt1 I2 Pt2 55.459(9) . . ?
C3 N1 H1 116.2 . . ?
C3 N1 Pt1 127.5(4) . . ?
Pt1 N1 H1 116.2 . . ?
C3 N2 H2A 120.0 . . ?
C3 N2 H2B 120.0 . . ?
H2A N2 H2B 120.0 . . ?
C3 N4 C5 126.0(5) . . ?
C3 N4 H4 117.0 . . ?
C5 N4 H4 117.0 . . ?
C15 N13 H13 117.3 . . ?
C15 N13 Pt2 125.5(4) . . ?
Pt2 N13 H13 117.3 . . ?
C15 N14 H14A 120.0 . . ?
C15 N14 H14B 120.0 . . ?
H14A N14 H14B 120.0 . . ?
C15 N16 C17 125.6(5) . . ?
C15 N16 H16 117.2 . . ?
C17 N16 H16 117.2 . . ?
C27 N25 H25 117.8 . . ?
C27 N25 Pt1 124.5(4) . . ?
Pt1 N25 H25 117.8 . . ?
C27 N26 H26 118.0 . . ?
C27 N26 Pt2 124.0(4) . . ?
Pt2 N26 H26 118.0 . . ?
C27 N28 C29 124.6(4) . . ?
C27 N28 H28 117.7 . . ?
C29 N28 H28 117.7 . . ?
C8 O11 C12 116.8(4) . . ?
C32 O35 C36 115.9(5) . . ?
C6 Pt1 I1 94.99(14) . . ?
C6 Pt1 I2 164.93(14) . . ?
C6 Pt1 Pt2 102.75(14) . . ?
I1 Pt1 I2 99.914(12) . . ?
N1 Pt1 C6 89.59(19) . . ?
N1 Pt1 I1 90.14(12) . . ?
N1 Pt1 I2 88.16(12) . . ?
N1 Pt1 Pt2 96.92(12) . . ?
N25 Pt1 C6 91.97(19) . . ?
N25 Pt1 I1 87.10(12) . . ?
N25 Pt1 I2 91.01(12) . . ?
N25 Pt1 N1 176.94(17) . . ?
N25 Pt1 Pt2 85.31(12) . . ?
Pt2 Pt1 I1 160.899(12) . . ?
Pt2 Pt1 I2 62.780(10) . . ?
C18 Pt2 I2 163.45(14) . . ?
C18 Pt2 I3 93.67(14) . . ?
C18 Pt2 N13 87.41(19) . . ?
C18 Pt2 N26 91.39(19) . . ?
C18 Pt2 Pt1 101.81(14) . . ?
I3 Pt2 I2 102.878(12) . . ?
N13 Pt2 I2 91.86(12) . . ?
N13 Pt2 I3 91.43(13) . . ?
N13 Pt2 Pt1 94.80(13) . . ?
N26 Pt2 I2 89.31(12) . . ?
N26 Pt2 I3 88.58(12) . . ?
N26 Pt2 N13 178.80(17) . . ?
N26 Pt2 Pt1 85.51(12) . . ?
Pt1 Pt2 I2 61.760(10) . . ?
Pt1 Pt2 I3 163.542(12) . . ?
H24A C24A H24B 109.5 . . ?
H24A C24A H24C 109.5 . . ?
H24B C24A H24C 109.5 . . ?
O23A C24A H24A 109.5 . . ?
O23A C24A H24B 109.5 . . ?
O23A C24A H24C 109.5 . . ?
C20 O23A C24A 117.8(6) . . ?
H24D C24B H24E 109.5 . . ?
H24D C24B H24F 109.5 . . ?
H24E C24B H24F 109.5 . . ?
O23B C24B H24D 109.5 . . ?
O23B C24B H24E 109.5 . . ?
O23B C24B H24F 109.5 . . ?
C20 O23B C24B 112(3) . . ?
H37A C37 H37B 109.5 . . ?
H37A C37 H37C 109.5 . . ?
H37B C37 H37C 109.5 . . ?
C38 C37 H37A 109.5 . . ?
C38 C37 H37B 109.5 . . ?
C38 C37 H37C 109.5 . . ?
C37 C38 H38A 109.8 . . ?
C37 C38 H38B 109.8 . . ?
H38A C38 H38B 108.2 . . ?
O39 C38 C37 109.4(6) . . ?
O39 C38 H38A 109.8 . . ?
O39 C38 H38B 109.8 . . ?
H40C C40 H40D 107.8 . . ?
H40A C40 H40B 109.2 . . ?
O39 C40 H40C 108.9 . . ?
O39 C40 H40D 108.9 . . ?
O39 C40 H40A 111.3 . . ?
O39 C40 H40B 111.3 . . ?
O39 C40 C41A 102.4(11) . . ?
O39 C40 C41B 113.2(10) . . ?
C41A C40 H40A 111.3 . . ?
C41A C40 H40B 111.3 . . ?
C41B C40 H40C 108.9 . . ?
C41B C40 H40D 108.9 . . ?
C40 O39 C38 112.9(6) . . ?
C40 C41A H41A 109.5 . . ?
C40 C41A H41B 109.5 . . ?
C40 C41A H41C 109.5 . . ?
H41A C41A H41B 109.5 . . ?
H41A C41A H41C 109.5 . . ?
H41B C41A H41C 109.5 . . ?
C40 C41B H41D 109.5 . . ?
C40 C41B H41E 109.5 . . ?
C40 C41B H41F 109.5 . . ?
H41D C41B H41E 109.5 . . ?
H41D C41B H41F 109.5 . . ?
H41E C41B H41F 109.5 . . ?
H1SA O1S H1SB 119.8 . . ?
H2SA O2S H2SB 102.1 . . ?

loop_
_geom_bond_atom_site_label_1
_geom_bond_atom_site_label_2
_geom_bond_distance
_geom_bond_site_symmetry_2
_geom_bond_publ_flag
C3 N1 1.294(7) . ?
C3 N2 1.351(7) . ?
C3 N4 1.358(7) . ?
C5 C6 1.394(7) . ?
C5 C10 1.404(7) . ?
C5 N4 1.418(7) . ?
C6 C7 1.400(7) . ?
C6 Pt1 2.024(5) . ?
C7 H7 0.9500 . ?
C7 C8 1.389(7) . ?
C8 C9 1.389(7) . ?
C8 O11 1.381(6) . ?
C9 H9 0.9500 . ?
C9 C10 1.374(8) . ?
C10 H10 0.9500 . ?
C12 H12A 0.9800 . ?
C12 H12B 0.9800 . ?
C12 H12C 0.9800 . ?
C12 O11 1.436(7) . ?
C15 N13 1.298(7) . ?
C15 N14 1.348(7) . ?
C15 N16 1.345(7) . ?
C17 C18 1.405(7) . ?
C17 C22 1.384(7) . ?
C17 N16 1.418(7) . ?
C18 C19 1.382(7) . ?
C18 Pt2 2.011(5) . ?
C19 H19 0.9500 . ?
C19 C20 1.396(7) . ?
C20 C21 1.384(8) . ?
C20 O23A 1.380(7) . ?
C20 O23B 1.380(7) . ?
C21 H21 0.9500 . ?
C21 C22 1.382(8) . ?
C22 H22 0.9500 . ?
C27 N25 1.322(7) . ?
C27 N26 1.322(6) . ?
C27 N28 1.364(7) . ?
C29 C30 1.392(8) . ?
C29 C34 1.388(8) . ?
C29 N28 1.429(7) . ?
C30 H30 0.9500 . ?
C30 C31 1.391(9) . ?
C31 H31 0.9500 . ?
C31 C32 1.378(9) . ?
C32 C33 1.398(9) . ?
C32 O35 1.379(7) . ?
C33 H33 0.9500 . ?
C33 C34 1.389(8) . ?
C34 H34 0.9500 . ?
C36 H36A 0.9800 . ?
C36 H36B 0.9800 . ?
C36 H36C 0.9800 . ?
C36 O35 1.427(8) . ?
I1 Pt1 2.7690(4) . ?
I2 Pt1 2.7967(4) . ?
I2 Pt2 2.8230(4) . ?
I3 Pt2 2.7412(4) . ?
N1 H1 0.8800 . ?
N1 Pt1 2.024(4) . ?
N2 H2A 0.8800 . ?
N2 H2B 0.8800 . ?
N4 H4 0.8800 . ?
N13 H13 0.8800 . ?
N13 Pt2 2.024(4) . ?
N14 H14A 0.8800 . ?
N14 H14B 0.8800 . ?
N16 H16 0.8800 . ?
N25 H25 0.8800 . ?
N25 Pt1 2.021(4) . ?
N26 H26 0.8800 . ?
N26 Pt2 2.024(4) . ?
N28 H28 0.8800 . ?
Pt1 Pt2 2.6149(3) . ?
C24A H24A 0.9800 . ?
C24A H24B 0.9800 . ?
C24A H24C 0.9800 . ?
C24A O23A 1.425(8) . ?
C24B H24D 0.9800 . ?
C24B H24E 0.9800 . ?
C24B H24F 0.9800 . ?
C24B O23B 1.450(19) . ?
C37 H37A 0.9800 . ?
C37 H37B 0.9800 . ?
C37 H37C 0.9800 . ?
C37 C38 1.489(10) . ?
C38 H38A 0.9900 . ?
C38 H38B 0.9900 . ?
C38 O39 1.427(8) . ?
C40 H40C 0.9900 . ?
C40 H40D 0.9900 . ?
C40 H40A 0.9900 . ?
C40 H40B 0.9900 . ?
C40 O39 1.425(8) . ?
C40 C41A 1.548(16) . ?
C40 C41B 1.488(14) . ?
C41A H41A 0.9800 . ?
C41A H41B 0.9800 . ?
C41A H41C 0.9800 . ?
C41B H41D 0.9800 . ?
C41B H41E 0.9800 . ?
C41B H41F 0.9800 . ?
O1S H1SA 0.9618 . ?
O1S H1SB 0.9112 . ?
O2S H2SA 0.9002 . ?
O2S H2SB 0.8279 . ?

loop_
_geom_hbond_atom_site_label_D
_geom_hbond_atom_site_label_H
_geom_hbond_atom_site_label_A
_geom_hbond_distance_DH
_geom_hbond_distance_HA
_geom_hbond_distance_DA
_geom_hbond_angle_DHA
_geom_hbond_site_symmetry_A
_geom_hbond_publ_flag
C7 H7 N25 0.95 2.44 2.970(7) 115 . yes
C9 H9 I2 0.95 3.31 3.946(5) 126 2_655 yes
C9 H9 O1S 0.95 2.62 3.463(7) 148 4_575 yes
C12 H12B O35 0.98 2.47 3.152(7) 127 3_576 yes
C22 H22 I2 0.95 3.33 4.127(6) 143 4_575 yes
C36 H36C O39 0.98 2.44 3.374(9) 160 1_455 yes
N2 H2A O11 0.88 2.12 2.993(6) 170 2_645 yes
N2 H2B O2S 0.88 2.24 3.021(6) 148 2_655 yes
N4 H4 O2S 0.88 2.09 2.898(6) 153 2_655 yes
N14 H14B I1 0.88 3.28 4.004(5) 142 4_575 yes
N14 H14B N25 0.88 2.63 3.251(6) 128 4_575 yes
N16 H16 I2 0.88 2.80 3.670(4) 168 4_575 yes
N25 H25 I1 0.88 2.96 3.740(4) 148 3_676 yes
N28 H28 I1 0.88 2.78 3.607(5) 156 3_676 yes
C38 H38B O23B 0.99 2.42 3.355(9) 157 1_655 yes
O1S H1SA O39 0.96 1.93 2.883(7) 173 3_666 yes
O1S H1SB I1 0.91 2.80 3.585(4) 145 3_666 yes
O1S H1SB N1 0.91 2.57 3.248(6) 132 3_666 yes
O2S H2SA O1S 0.90 1.90 2.784(6) 169 . yes
O2S H2SB I3 0.83 2.87 3.674(4) 165 . yes

loop_
_geom_torsion_atom_site_label_1
_geom_torsion_atom_site_label_2
_geom_torsion_atom_site_label_3
_geom_torsion_atom_site_label_4
_geom_torsion
_geom_torsion_site_symmetry_1
_geom_torsion_site_symmetry_2
_geom_torsion_site_symmetry_3
_geom_torsion_site_symmetry_4
_geom_torsion_publ_flag
C5 C6 C7 C8 -0.6(7) . . . . ?
C6 C5 C10 C9 0.1(8) . . . . ?
C6 C5 N4 C3 21.8(8) . . . . ?
C6 C7 C8 C9 -0.1(8) . . . . ?
C6 C7 C8 O11 -179.8(5) . . . . ?
C7 C8 C9 C10 0.8(8) . . . . ?
C7 C8 O11 C12 -2.5(7) . . . . ?
C8 C9 C10 C5 -0.8(8) . . . . ?
C9 C8 O11 C12 177.8(5) . . . . ?
C10 C5 C6 C7 0.6(7) . . . . ?
C10 C5 C6 Pt1 178.9(4) . . . . ?
C10 C5 N4 C3 -156.3(5) . . . . ?
C17 C18 C19 C20 -5.3(8) . . . . ?
C18 C17 C22 C21 -2.8(8) . . . . ?
C18 C17 N16 C15 26.4(8) . . . . ?
C18 C19 C20 C21 1.6(8) . . . . ?
C18 C19 C20 O23A -176.3(5) . . . . ?
C18 C19 C20 O23B -176.3(5) . . . . ?
C19 C20 C21 C22 1.5(8) . . . . ?
C19 C20 O23A C24A 176.5(9) . . . . ?
C19 C20 O23B C24B -153(3) . . . . ?
C20 C21 C22 C17 -0.9(8) . . . . ?
C21 C20 O23A C24A -1.3(11) . . . . ?
C21 C20 O23B C24B 29(3) . . . . ?
C22 C17 C18 C19 5.8(7) . . . . ?
C22 C17 C18 Pt2 -171.4(4) . . . . ?
C22 C17 N16 C15 -153.6(5) . . . . ?
C29 C30 C31 C32 0.7(9) . . . . ?
C30 C29 C34 C33 2.9(8) . . . . ?
C30 C29 N28 C27 -63.7(7) . . . . ?
C30 C31 C32 C33 2.6(10) . . . . ?
C30 C31 C32 O35 -177.9(6) . . . . ?
C31 C32 C33 C34 -3.2(9) . . . . ?
C31 C32 O35 C36 0.1(10) . . . . ?
C32 C33 C34 C29 0.5(9) . . . . ?
C33 C32 O35 C36 179.6(6) . . . . ?
C34 C29 C30 C31 -3.5(8) . . . . ?
C34 C29 N28 C27 117.7(6) . . . . ?
N1 C3 N4 C5 -14.0(8) . . . . ?
N2 C3 N1 Pt1 163.6(4) . . . . ?
N2 C3 N4 C5 166.7(5) . . . . ?
N4 C3 N1 Pt1 -15.6(7) . . . . ?
N4 C5 C6 C7 -177.4(5) . . . . ?
N4 C5 C6 Pt1 0.9(7) . . . . ?
N4 C5 C10 C9 178.3(5) . . . . ?
N13 C15 N16 C17 -20.6(8) . . . . ?
N14 C15 N13 Pt2 159.7(4) . . . . ?
N14 C15 N16 C17 159.8(5) . . . . ?
N16 C15 N13 Pt2 -19.9(7) . . . . ?
N16 C17 C18 C19 -174.1(5) . . . . ?
N16 C17 C18 Pt2 8.7(7) . . . . ?
N16 C17 C22 C21 177.2(5) . . . . ?
N25 C27 N26 Pt2 -9.1(7) . . . . ?
N25 C27 N28 C29 178.6(5) . . . . ?
N26 C27 N25 Pt1 6.4(7) . . . . ?
N26 C27 N28 C29 -1.5(8) . . . . ?
N28 C27 N25 Pt1 -173.7(4) . . . . ?
N28 C27 N26 Pt2 171.1(4) . . . . ?
N28 C29 C30 C31 177.9(5) . . . . ?
N28 C29 C34 C33 -178.5(5) . . . . ?
O11 C8 C9 C10 -179.5(5) . . . . ?
O35 C32 C33 C34 177.3(6) . . . . ?
Pt1 C6 C7 C8 -178.9(4) . . . . ?
Pt2 C18 C19 C20 171.9(4) . . . . ?
O23A C20 C21 C22 179.2(5) . . . . ?
O23B C20 C21 C22 179.2(5) . . . . ?
C37 C38 O39 C40 -157.0(6) . . . . ?
C41A C40 O39 C38 -168.2(11) . . . . ?
C41B C40 O39 C38 169.0(12) . . . . ?
